data_7207339
loop_
_publ_author_name
'Akpinar, Handan'
'Mague, Joel T.'
'Novak, Miguel A.'
'Friedman, Jonathan R.'
'Lahti, Paul M.'

_publ_section_title
;
 Radicals organized by disk shaped aromatics -- polymorphism and
 co-crystals that tune inter-electron exchange
;
_journal_issue 5
_journal_name_full CrystEngComm
_journal_page_first 1515
_journal_paper_doi 10.1039/c1ce06096a
_journal_volume 14
_journal_year 2012
_chemical_formula_sum 'C23 H21 N2 O2'
_chemical_formula_weight 357.42
_chemical_name_systematic
;
?
;
_space_group_IT_number 14
_symmetry_cell_setting monoclinic
_symmetry_space_group_name_Hall '-P 2yn'
_symmetry_space_group_name_H-M 'P 1 21/n 1'
_atom_sites_solution_hydrogens geom
_atom_sites_solution_primary direct
_atom_sites_solution_secondary difmap
_audit_creation_method SHELXL-97
_cell_angle_alpha 90.00
_cell_angle_beta 94.737(1)
_cell_angle_gamma 90.00
_cell_formula_units_Z 4
_cell_length_a 9.9817(2)
_cell_length_b 7.36870(10)
_cell_length_c 25.0583(5)
_cell_measurement_temperature 293(2)
_cell_volume 1836.80(6)
_computing_structure_refinement 'SHELXL-97 (Sheldrick, 1997)'
_computing_structure_solution 'SHELXS-97 (Sheldrick, 1990)'
_diffrn_ambient_temperature 293(2)
_diffrn_measured_fraction_theta_full 0.982
_diffrn_measured_fraction_theta_max 0.982
_diffrn_radiation_monochromator graphite
_diffrn_radiation_source 'fine-focus sealed tube'
_diffrn_radiation_type MoK\a
_diffrn_radiation_wavelength 0.71073
_diffrn_reflns_av_R_equivalents 0.0158
_diffrn_reflns_av_sigmaI/netI 0.0235
_diffrn_reflns_limit_h_max 11
_diffrn_reflns_limit_h_min -11
_diffrn_reflns_limit_k_max 8
_diffrn_reflns_limit_k_min -8
_diffrn_reflns_limit_l_max 29
_diffrn_reflns_limit_l_min -29
_diffrn_reflns_number 5953
_diffrn_reflns_theta_full 25.05
_diffrn_reflns_theta_max 25.05
_diffrn_reflns_theta_min 4.10
_exptl_absorpt_coefficient_mu 0.083
_exptl_absorpt_correction_type none
_exptl_crystal_colour blue
_exptl_crystal_density_diffrn 1.292
_exptl_crystal_density_method 'not measured'
_exptl_crystal_description plate
_exptl_crystal_F_000 756
_exptl_crystal_size_max 2
_exptl_crystal_size_mid 0.8
_exptl_crystal_size_min 0.18
_refine_diff_density_max 0.165
_refine_diff_density_min -0.143
_refine_diff_density_rms 0.027
_refine_ls_extinction_method none
_refine_ls_goodness_of_fit_ref 1.051
_refine_ls_hydrogen_treatment constr
_refine_ls_matrix_type full
_refine_ls_number_parameters 248
_refine_ls_number_reflns 3197
_refine_ls_number_restraints 0
_refine_ls_restrained_S_all 1.051
_refine_ls_R_factor_all 0.0451
_refine_ls_R_factor_gt 0.0386
_refine_ls_shift/su_max 0.001
_refine_ls_shift/su_mean 0.000
_refine_ls_structure_factor_coef Fsqd
_refine_ls_weighting_details 'calc w=1/[\s^2^(Fo^2^)+(0.0595P)^2^+0.2825P] where P=(Fo^2^+2Fc^2^)/3'
_refine_ls_weighting_scheme calc
_refine_ls_wR_factor_gt 0.1035
_refine_ls_wR_factor_ref 0.1101
_reflns_number_gt 2754
_reflns_number_total 3197
_reflns_threshold_expression >2sigma(I)
_cod_data_source_file c1ce06096a.txt
_cod_data_source_block shelxl
_cod_depositor_comments
;
The following automatic conversions were performed:

'_symmetry_cell_setting' value 'Monoclinic' changed to 'monoclinic'
according to /home/saulius/struct/CIF-dictionaries/cif_core.dic
dictionary named 'cif_core.dic' version 2.4.1 from 2010-06-29.

Automatic conversion script
Id: cif_fix_values 1715 2011-07-08 13:25:40Z adriana 
;
_cod_original_sg_symbol_H-M P2(1)/n
_cod_database_code 7207339

loop_
_symmetry_equiv_pos_as_xyz
'x, y, z'
'-x+1/2, y+1/2, -z+1/2'
'-x, -y, -z'
'x-1/2, -y-1/2, z-1/2'

loop_
_atom_site_label
_atom_site_type_symbol
_atom_site_fract_x
_atom_site_fract_y
_atom_site_fract_z
_atom_site_U_iso_or_equiv
_atom_site_adp_type
_atom_site_occupancy
_atom_site_symmetry_multiplicity
_atom_site_calc_flag
_atom_site_refinement_flags
O2 O 0.44896(9) 0.71769(14) 0.49580(3) 0.0580(3) Uani 1 1 d .
O1 O 0.37525(10) 0.58890(14) 0.67154(3) 0.0581(3) Uani 1 1 d .
N2 N 0.39542(10) 0.66118(15) 0.53739(4) 0.0455(3) Uani 1 1 d .
N1 N 0.36272(10) 0.59292(14) 0.62037(4) 0.0450(3) Uani 1 1 d .
C21 C 0.67441(12) 0.66316(16) 0.64181(5) 0.0405(3) Uani 1 1 d .
C20 C 0.65883(12) 0.48048(17) 0.66030(5) 0.0459(3) Uani 1 1 d .
H20 H 0.5839 0.4138 0.6475 0.055 Uiso 1 1 calc R
C19 C 0.75049(13) 0.40363(18) 0.69587(5) 0.0477(3) Uani 1 1 d .
H19 H 0.7369 0.2851 0.7070 0.057 Uiso 1 1 calc R
C18 C 0.86832(12) 0.49913(18) 0.71703(5) 0.0452(3) Uani 1 1 d .
C17 C 0.96256(14) 0.4230(2) 0.75487(5) 0.0557(4) Uani 1 1 d .
H17 H 0.9500 0.3055 0.7671 0.067 Uiso 1 1 calc R
C16 C 1.07430(15) 0.5207(2) 0.77434(6) 0.0638(4) Uani 1 1 d .
H16 H 1.1360 0.4682 0.7996 0.077 Uiso 1 1 calc R
C15 C 1.09532(14) 0.6944(2) 0.75681(6) 0.0609(4) Uani 1 1 d .
H6 H 1.1710 0.7581 0.7704 0.073 Uiso 1 1 calc R
C14 C 1.00450(12) 0.77678(19) 0.71875(5) 0.0498(3) Uani 1 1 d .
C13 C 1.02364(14) 0.9557(2) 0.69900(6) 0.0596(4) Uani 1 1 d .
H13 H 1.0987 1.0218 0.7121 0.072 Uiso 1 1 calc R
C12 C 0.93592(14) 1.0307(2) 0.66206(6) 0.0588(4) Uani 1 1 d .
H12 H 0.9529 1.1464 0.6494 0.071 Uiso 1 1 calc R
C11 C 0.81605(13) 0.93719(17) 0.64135(5) 0.0474(3) Uani 1 1 d .
C22 C 0.79325(12) 0.75916(16) 0.66036(5) 0.0410(3) Uani 1 1 d .
C23 C 0.88881(12) 0.67810(17) 0.69855(5) 0.0425(3) Uani 1 1 d .
C10 C 0.72049(14) 1.01572(18) 0.60466(6) 0.0541(3) Uani 1 1 d .
H10 H 0.7353 1.1318 0.5918 0.065 Uiso 1 1 calc R
C9 C 0.60462(14) 0.92462(18) 0.58706(5) 0.0514(3) Uani 1 1 d .
H9 H 0.5427 0.9794 0.5624 0.062 Uiso 1 1 calc R
C8 C 0.57946(12) 0.75082(17) 0.60600(5) 0.0437(3) Uani 1 1 d .
C1 C 0.45099(12) 0.66563(17) 0.58832(5) 0.0433(3) Uani 1 1 d .
C3 C 0.25110(12) 0.60316(18) 0.53478(5) 0.0477(3) Uani 1 1 d .
C2 C 0.24952(12) 0.49845(18) 0.58842(5) 0.0467(3) Uani 1 1 d .
C6 C 0.21720(16) 0.4909(2) 0.48502(5) 0.0630(4) Uani 1 1 d .
H6A H 0.2794 0.3918 0.4842 0.094 Uiso 1 1 calc R
H6B H 0.2232 0.5654 0.4539 0.094 Uiso 1 1 calc R
H6C H 0.1275 0.4443 0.4854 0.094 Uiso 1 1 calc R
C7 C 0.16978(16) 0.7797(2) 0.53330(7) 0.0674(4) Uani 1 1 d .
H7A H 0.1901 0.8454 0.5660 0.101 Uiso 1 1 calc R
H7B H 0.0755 0.7518 0.5293 0.101 Uiso 1 1 calc R
H7C H 0.1927 0.8524 0.5036 0.101 Uiso 1 1 calc R
C4 C 0.12143(14) 0.5160(2) 0.61659(6) 0.0656(4) Uani 1 1 d .
H4A H 0.1028 0.6420 0.6223 0.098 Uiso 1 1 calc R
H4B H 0.1323 0.4546 0.6504 0.098 Uiso 1 1 calc R
H4C H 0.0481 0.4626 0.5948 0.098 Uiso 1 1 calc R
C5 C 0.29125(17) 0.3000(2) 0.58476(6) 0.0630(4) Uani 1 1 d .
H5A H 0.3720 0.2917 0.5666 0.095 Uiso 1 1 calc R
H5B H 0.2209 0.2327 0.5652 0.095 Uiso 1 1 calc R
H5C H 0.3072 0.2505 0.6202 0.095 Uiso 1 1 calc R

loop_
_atom_site_aniso_label
_atom_site_aniso_U_11
_atom_site_aniso_U_22
_atom_site_aniso_U_33
_atom_site_aniso_U_23
_atom_site_aniso_U_13
_atom_site_aniso_U_12
O2 0.0602(6) 0.0718(7) 0.0431(5) 0.0124(4) 0.0105(4) -0.0047(5)
O1 0.0610(6) 0.0778(7) 0.0359(5) -0.0013(4) 0.0056(4) -0.0094(5)
N2 0.0459(6) 0.0504(6) 0.0407(6) 0.0034(4) 0.0059(4) 0.0005(4)
N1 0.0453(6) 0.0528(6) 0.0372(6) -0.0016(4) 0.0049(4) -0.0032(4)
C21 0.0416(6) 0.0423(7) 0.0384(6) -0.0013(5) 0.0086(5) -0.0019(5)
C20 0.0449(7) 0.0441(7) 0.0492(7) 0.0013(5) 0.0071(5) -0.0061(5)
C19 0.0508(7) 0.0448(7) 0.0489(7) 0.0075(5) 0.0123(6) -0.0006(5)
C18 0.0462(7) 0.0526(8) 0.0382(6) -0.0002(5) 0.0111(5) 0.0029(5)
C17 0.0558(8) 0.0660(9) 0.0459(7) 0.0069(6) 0.0080(6) 0.0077(7)
C16 0.0565(8) 0.0842(11) 0.0494(8) 0.0000(7) -0.0031(6) 0.0090(8)
C15 0.0470(7) 0.0793(11) 0.0556(8) -0.0149(7) -0.0014(6) 0.0010(7)
C14 0.0433(7) 0.0575(8) 0.0492(7) -0.0137(6) 0.0081(5) -0.0008(6)
C13 0.0460(7) 0.0587(9) 0.0745(10) -0.0167(7) 0.0063(7) -0.0104(6)
C12 0.0550(8) 0.0464(8) 0.0759(10) -0.0051(7) 0.0121(7) -0.0120(6)
C11 0.0484(7) 0.0427(7) 0.0521(7) -0.0037(6) 0.0106(6) -0.0048(5)
C22 0.0427(6) 0.0418(7) 0.0398(6) -0.0052(5) 0.0110(5) -0.0014(5)
C23 0.0411(6) 0.0491(7) 0.0386(6) -0.0068(5) 0.0111(5) 0.0013(5)
C10 0.0621(8) 0.0410(7) 0.0599(8) 0.0058(6) 0.0088(6) -0.0067(6)
C9 0.0553(8) 0.0465(7) 0.0519(8) 0.0055(6) 0.0023(6) 0.0012(6)
C8 0.0459(7) 0.0434(7) 0.0421(7) -0.0007(5) 0.0064(5) -0.0018(5)
C1 0.0441(6) 0.0445(7) 0.0415(7) 0.0016(5) 0.0043(5) 0.0006(5)
C3 0.0422(7) 0.0567(8) 0.0439(7) -0.0013(6) 0.0026(5) -0.0010(5)
C2 0.0450(7) 0.0551(8) 0.0405(7) -0.0041(5) 0.0054(5) -0.0059(5)
C6 0.0642(9) 0.0786(10) 0.0454(8) -0.0062(7) 0.0003(6) -0.0106(7)
C7 0.0575(8) 0.0699(10) 0.0746(10) 0.0059(8) 0.0034(7) 0.0115(7)
C4 0.0488(8) 0.0947(12) 0.0548(8) -0.0054(8) 0.0127(6) -0.0107(7)
C5 0.0774(10) 0.0523(8) 0.0599(9) 0.0009(7) 0.0089(7) -0.0079(7)

loop_
_atom_type_symbol
_atom_type_description
_atom_type_scat_dispersion_real
_atom_type_scat_dispersion_imag
_atom_type_scat_source
C C 0.0033 0.0016 'International Tables Vol C Tables 4.2.6.8 and 6.1.1.4'
H H 0.0000 0.0000 'International Tables Vol C Tables 4.2.6.8 and 6.1.1.4'
N N 0.0061 0.0033 'International Tables Vol C Tables 4.2.6.8 and 6.1.1.4'
O O 0.0106 0.0060 'International Tables Vol C Tables 4.2.6.8 and 6.1.1.4'

loop_
_geom_angle_atom_site_label_1
_geom_angle_atom_site_label_2
_geom_angle_atom_site_label_3
_geom_angle
O2 N2 C1 126.57(11)
O2 N2 C3 121.46(10)
C1 N2 C3 111.51(10)
O1 N1 C1 126.22(10)
O1 N1 C2 122.09(10)
C1 N1 C2 111.47(10)
C8 C21 C22 118.59(11)
C8 C21 C20 123.42(11)
C22 C21 C20 117.98(11)
C19 C20 C21 121.42(12)
C19 C20 H20 119.3
C21 C20 H20 119.3
C20 C19 C18 121.97(12)
C20 C19 H19 119.0
C18 C19 H19 119.0
C17 C18 C23 119.20(12)
C17 C18 C19 122.67(12)
C23 C18 C19 118.13(11)
C16 C17 C18 120.61(14)
C16 C17 H17 119.7
C18 C17 H17 119.7
C15 C16 C17 120.79(14)
C15 C16 H16 119.6
C17 C16 H16 119.6
C16 C15 C14 120.95(14)
C16 C15 H6 119.5
C14 C15 H6 119.5
C15 C14 C23 118.84(13)
C15 C14 C13 122.66(13)
C23 C14 C13 118.50(12)
C12 C13 C14 121.47(13)
C12 C13 H13 119.3
C14 C13 H13 119.3
C13 C12 C11 121.88(13)
C13 C12 H12 119.1
C11 C12 H12 119.1
C10 C11 C22 118.98(11)
C10 C11 C12 122.82(12)
C22 C11 C12 118.19(12)
C11 C22 C23 119.69(11)
C11 C22 C21 120.06(11)
C23 C22 C21 120.24(11)
C18 C23 C14 119.61(12)
C18 C23 C22 120.16(11)
C14 C23 C22 120.23(12)
C9 C10 C11 121.28(12)
C9 C10 H10 119.4
C11 C10 H10 119.4
C10 C9 C8 120.54(12)
C10 C9 H9 119.7
C8 C9 H9 119.7
C9 C8 C21 120.49(12)
C9 C8 C1 117.94(11)
C21 C8 C1 121.56(11)
N2 C1 N1 108.38(11)
N2 C1 C8 125.33(11)
N1 C1 C8 126.05(11)
N2 C3 C6 109.94(11)
N2 C3 C7 105.32(11)
C6 C3 C7 111.26(12)
N2 C3 C2 100.52(9)
C6 C3 C2 115.16(12)
C7 C3 C2 113.58(11)
N1 C2 C4 109.80(10)
N1 C2 C5 106.23(11)
C4 C2 C5 110.79(12)
N1 C2 C3 99.81(9)
C4 C2 C3 115.48(11)
C5 C2 C3 113.72(11)
C3 C6 H6A 109.5
C3 C6 H6B 109.5
H6A C6 H6B 109.5
C3 C6 H6C 109.5
H6A C6 H6C 109.5
H6B C6 H6C 109.5
C3 C7 H7A 109.5
C3 C7 H7B 109.5
H7A C7 H7B 109.5
C3 C7 H7C 109.5
H7A C7 H7C 109.5
H7B C7 H7C 109.5
C2 C4 H4A 109.5
C2 C4 H4B 109.5
H4A C4 H4B 109.5
C2 C4 H4C 109.5
H4A C4 H4C 109.5
H4B C4 H4C 109.5
C2 C5 H5A 109.5
C2 C5 H5B 109.5
H5A C5 H5B 109.5
C2 C5 H5C 109.5
H5A C5 H5C 109.5
H5B C5 H5C 109.5

loop_
_geom_bond_atom_site_label_1
_geom_bond_atom_site_label_2
_geom_bond_distance
O2 N2 1.2795(13)
O1 N1 1.2784(13)
N2 C1 1.3493(15)
N2 C3 1.4989(16)
N1 C1 1.3510(16)
N1 C2 1.5009(16)
C21 C8 1.4073(17)
C21 C22 1.4257(17)
C21 C20 1.4362(17)
C20 C19 1.3482(18)
C20 H20 0.9300
C19 C18 1.4341(18)
C19 H19 0.9300
C18 C17 1.3967(18)
C18 C23 1.4182(18)
C17 C16 1.382(2)
C17 H17 0.9300
C16 C15 1.375(2)
C16 H16 0.9300
C15 C14 1.399(2)
C15 H6 0.9300
C14 C23 1.4220(17)
C14 C13 1.427(2)
C13 C12 1.340(2)
C13 H13 0.9300
C12 C11 1.4397(19)
C12 H12 0.9300
C11 C10 1.3947(19)
C11 C22 1.4204(18)
C22 C23 1.4253(18)
C10 C9 1.3779(19)
C10 H10 0.9300
C9 C8 1.3957(18)
C9 H9 0.9300
C8 C1 1.4632(17)
C3 C6 1.5114(19)
C3 C7 1.532(2)
C3 C2 1.5511(18)
C2 C4 1.5161(18)
C2 C5 1.526(2)
C6 H6A 0.9600
C6 H6B 0.9600
C6 H6C 0.9600
C7 H7A 0.9600
C7 H7B 0.9600
C7 H7C 0.9600
C4 H4A 0.9600
C4 H4B 0.9600
C4 H4C 0.9600
C5 H5A 0.9600
C5 H5B 0.9600
C5 H5C 0.9600

loop_
_geom_torsion_atom_site_label_1
_geom_torsion_atom_site_label_2
_geom_torsion_atom_site_label_3
_geom_torsion_atom_site_label_4
_geom_torsion
C8 C21 C20 C19 -178.01(12)
C22 C21 C20 C19 2.77(18)
C21 C20 C19 C18 -0.20(19)
C20 C19 C18 C17 178.42(12)
C20 C19 C18 C23 -1.50(18)
C23 C18 C17 C16 0.3(2)
C19 C18 C17 C16 -179.65(12)
C18 C17 C16 C15 -0.2(2)
C17 C16 C15 C14 -0.2(2)
C16 C15 C14 C23 0.4(2)
C16 C15 C14 C13 -179.11(13)
C15 C14 C13 C12 179.19(14)
C23 C14 C13 C12 -0.3(2)
C14 C13 C12 C11 1.7(2)
C13 C12 C11 C10 177.11(13)
C13 C12 C11 C22 -1.2(2)
C10 C11 C22 C23 -178.95(12)
C12 C11 C22 C23 -0.54(17)
C10 C11 C22 C21 0.22(18)
C12 C11 C22 C21 178.63(11)
C8 C21 C22 C11 -2.07(17)
C20 C21 C22 C11 177.19(11)
C8 C21 C22 C23 177.10(10)
C20 C21 C22 C23 -3.64(17)
C17 C18 C23 C14 0.00(17)
C19 C18 C23 C14 179.92(11)
C17 C18 C23 C22 -179.36(11)
C19 C18 C23 C22 0.56(17)
C15 C14 C23 C18 -0.33(18)
C13 C14 C23 C18 179.21(11)
C15 C14 C23 C22 179.03(11)
C13 C14 C23 C22 -1.43(17)
C11 C22 C23 C18 -178.80(10)
C21 C22 C23 C18 2.03(17)
C11 C22 C23 C14 1.84(17)
C21 C22 C23 C14 -177.33(10)
C22 C11 C10 C9 0.6(2)
C12 C11 C10 C9 -177.74(13)
C11 C10 C9 C8 0.5(2)
C10 C9 C8 C21 -2.4(2)
C10 C9 C8 C1 176.34(12)
C22 C21 C8 C9 3.16(18)
C20 C21 C8 C9 -176.05(11)
C22 C21 C8 C1 -175.55(10)
C20 C21 C8 C1 5.23(19)
O2 N2 C1 N1 -179.83(11)
C3 N2 C1 N1 7.93(14)
O2 N2 C1 C8 5.5(2)
C3 N2 C1 C8 -166.70(12)
O1 N1 C1 N2 -173.30(11)
C2 N1 C1 N2 12.03(14)
O1 N1 C1 C8 1.3(2)
C2 N1 C1 C8 -173.39(11)
C9 C8 C1 N2 46.21(18)
C21 C8 C1 N2 -135.05(13)
C9 C8 C1 N1 -127.49(14)
C21 C8 C1 N1 51.26(19)
O2 N2 C3 C6 42.44(16)
C1 N2 C3 C6 -144.86(12)
O2 N2 C3 C7 -77.52(14)
C1 N2 C3 C7 95.18(12)
O2 N2 C3 C2 164.27(11)
C1 N2 C3 C2 -23.04(13)
O1 N1 C2 C4 37.96(16)
C1 N1 C2 C4 -147.12(12)
O1 N1 C2 C5 -81.89(14)
C1 N1 C2 C5 93.03(12)
O1 N1 C2 C3 159.72(11)
C1 N1 C2 C3 -25.36(13)
N2 C3 C2 N1 26.75(11)
C6 C3 C2 N1 144.81(11)
C7 C3 C2 N1 -85.24(12)
N2 C3 C2 C4 144.35(11)
C6 C3 C2 C4 -97.59(15)
C7 C3 C2 C4 32.36(16)
N2 C3 C2 C5 -85.95(12)
C6 C3 C2 C5 32.11(16)
C7 C3 C2 C5 162.07(12)
